data_1503547
loop_
_publ_author_name
'Wu, Biao'
'Jia, Chuandong'
'Wang, Xiaolei'
'Li, Shaoguang'
'Huang, Xiaojuan'
'Yang, Xiao-Juan'

_publ_section_title
;
 Chloride coordination by oligoureas: from mononuclear crescents to
 dinuclear foldamers.
;
_journal_issue 3
_journal_name_full 'Organic letters'
_journal_page_first 684
_journal_page_last 687
_journal_paper_doi 10.1021/ol2031153
_journal_volume 14
_journal_year 2012
_chemical_formula_sum 'C60 H80 Cl2 N14 O10'
_chemical_formula_weight 1228.28
_chemical_name_systematic
; 
 ? 
;
_space_group_IT_number 14
_symmetry_cell_setting monoclinic
_symmetry_space_group_name_Hall '-P 2yn'
_symmetry_space_group_name_H-M 'P 1 21/n 1'
_atom_sites_solution_hydrogens geom
_atom_sites_solution_primary direct
_atom_sites_solution_secondary difmap
_audit_creation_method SHELXL-97
_cell_angle_alpha 90.00
_cell_angle_beta 112.779(2)
_cell_angle_gamma 90.00
_cell_formula_units_Z 4
_cell_length_a 21.418(3)
_cell_length_b 13.542(2)
_cell_length_c 23.871(4)
_cell_measurement_reflns_used 7059
_cell_measurement_temperature 296(2)
_cell_measurement_theta_max 23.43
_cell_measurement_theta_min 2.30
_cell_volume 6383.6(17)
_computing_cell_refinement 'Bruker SAINT'
_computing_data_collection 'Bruker APEX2'
_computing_data_reduction 'Bruker SAINT'
_computing_molecular_graphics 'Bruker SHELXTL'
_computing_publication_material 'Bruker SHELXTL'
_computing_structure_refinement 'SHELXL-97 (Sheldrick, 2008)'
_computing_structure_solution 'SHELXS-97 (Sheldrick, 2008)'
_diffrn_ambient_temperature 296(2)
_diffrn_measured_fraction_theta_full 0.990
_diffrn_measured_fraction_theta_max 0.990
_diffrn_measurement_device_type 'Bruker APEX-II CCD'
_diffrn_measurement_method '\f and \w scans'
_diffrn_radiation_monochromator graphite
_diffrn_radiation_source 'fine-focus sealed tube'
_diffrn_radiation_type MoK\a
_diffrn_radiation_wavelength 0.71073
_diffrn_reflns_av_R_equivalents 0.0622
_diffrn_reflns_av_sigmaI/netI 0.0630
_diffrn_reflns_limit_h_max 25
_diffrn_reflns_limit_h_min -25
_diffrn_reflns_limit_k_max 15
_diffrn_reflns_limit_k_min -16
_diffrn_reflns_limit_l_max 27
_diffrn_reflns_limit_l_min -28
_diffrn_reflns_number 41164
_diffrn_reflns_theta_full 25.06
_diffrn_reflns_theta_max 25.06
_diffrn_reflns_theta_min 1.63
_exptl_absorpt_coefficient_mu 0.169
_exptl_absorpt_correction_T_max 0.9833
_exptl_absorpt_correction_T_min 0.9203
_exptl_absorpt_correction_type multi-scan
_exptl_absorpt_process_details SADABS
_exptl_crystal_colour Yellow
_exptl_crystal_density_diffrn 1.278
_exptl_crystal_density_method 'not measured'
_exptl_crystal_description Block
_exptl_crystal_F_000 2608
_exptl_crystal_size_max 0.50
_exptl_crystal_size_mid 0.30
_exptl_crystal_size_min 0.10
_refine_diff_density_max 0.771
_refine_diff_density_min -0.584
_refine_diff_density_rms 0.079
_refine_ls_extinction_method none
_refine_ls_goodness_of_fit_ref 1.032
_refine_ls_hydrogen_treatment constr
_refine_ls_matrix_type full
_refine_ls_number_parameters 799
_refine_ls_number_reflns 11200
_refine_ls_number_restraints 1607
_refine_ls_restrained_S_all 1.048
_refine_ls_R_factor_all 0.1243
_refine_ls_R_factor_gt 0.0779
_refine_ls_shift/su_max 0.000
_refine_ls_shift/su_mean 0.000
_refine_ls_structure_factor_coef Fsqd
_refine_ls_weighting_details 'calc w=1/[\s^2^(Fo^2^)+(0.1528P)^2^+5.6234P] where P=(Fo^2^+2Fc^2^)/3'
_refine_ls_weighting_scheme calc
_refine_ls_wR_factor_gt 0.2311
_refine_ls_wR_factor_ref 0.2732
_reflns_number_gt 6917
_reflns_number_total 11200
_reflns_threshold_expression >2sigma(I)
_cod_data_source_file ol2031153_si_002.cif
_cod_data_source_block L5uCl2
_cod_depositor_comments
;
The following automatic conversions were performed:

'_symmetry_cell_setting' value 'Monoclinic' changed to 'monoclinic'
according to /home/saulius/struct/CIF-dictionaries/cif_core.dic
dictionary named 'cif_core.dic' version 2.4.1 from
2010-06-29.

'_exptl_absorpt_correction_type' value 'Multi-scan'
changed to 'multi-scan' according to
/home/saulius/struct/CIF-dictionaries/cif_core.dic dictionary named
'cif_core.dic' version 2.4.1 from 2010-06-29.

Automatic conversion script
Id: cif_fix_values 1715 2011-07-08 13:25:40Z adriana 
;
_cod_original_cell_volume 6383.7(17)
_cod_original_sg_symbol_H-M P2(1)/n
_cod_database_code 1503547

loop_
_symmetry_equiv_pos_as_xyz
'x, y, z'
'-x+1/2, y+1/2, -z+1/2'
'-x, -y, -z'
'x-1/2, -y-1/2, z-1/2'

loop_
_atom_site_label
_atom_site_type_symbol
_atom_site_fract_x
_atom_site_fract_y
_atom_site_fract_z
_atom_site_U_iso_or_equiv
_atom_site_adp_type
_atom_site_occupancy
_atom_site_symmetry_multiplicity
_atom_site_calc_flag
_atom_site_refinement_flags
_atom_site_disorder_assembly
_atom_site_disorder_group
Cl2 Cl 0.24158(6) 0.51154(9) 0.38164(6) 0.0634(4) Uani 1 1 d . A 1
Cl1 Cl 0.11041(6) 0.48870(8) 0.45335(5) 0.0519(3) Uani 1 1 d . B 1
O1 O 0.5035(2) 0.9117(3) 0.6029(2) 0.0999(15) Uani 1 1 d . C 1
O2 O 0.5903(2) 0.8244(3) 0.6510(2) 0.0955(14) Uani 1 1 d . C 1
O3 O 0.44149(19) 0.3688(3) 0.55466(17) 0.0781(12) Uani 1 1 d . C 1
O4 O 0.15775(15) 0.1781(2) 0.33360(12) 0.0460(7) Uani 1 1 d . C 1
O5 O -0.00087(15) 0.6199(2) 0.25479(15) 0.0591(9) Uani 1 1 d . C 1
O6 O 0.25064(17) 0.8073(3) 0.48666(16) 0.0690(10) Uani 1 1 d . C 1
O7 O 0.3004(2) 0.3589(3) 0.63565(16) 0.0788(11) Uani 1 1 d . C 1
O8 O 0.1741(3) -0.1171(4) 0.5917(3) 0.127(2) Uani 1 1 d . C 1
O9 O 0.0782(4) -0.0853(4) 0.5188(4) 0.152(3) Uani 1 1 d . C 1
O10 O 0.1643(4) 0.0739(9) 0.7039(4) 0.234(5) Uani 1 1 d . D 1
N1 N 0.5328(2) 0.8322(3) 0.61453(19) 0.0630(11) Uani 1 1 d . C 1
N2 N 0.38682(18) 0.4994(3) 0.49520(16) 0.0484(9) Uani 1 1 d . C 1
H2 H 0.3533 0.5138 0.4620 0.058 Uiso 1 1 calc R C 1
N3 N 0.34430(19) 0.3449(3) 0.46997(17) 0.0506(9) Uani 1 1 d . C 1
H3 H 0.3166 0.3745 0.4382 0.061 Uiso 1 1 calc R C 1
N4 N 0.21283(17) 0.2730(2) 0.41662(14) 0.0414(8) Uani 1 1 d . C 1
H4 H 0.2138 0.3308 0.4319 0.050 Uiso 1 1 calc R C 1
N5 N 0.10878(16) 0.3203(2) 0.34826(14) 0.0391(8) Uani 1 1 d . C 1
H5 H 0.1108 0.3651 0.3744 0.047 Uiso 1 1 calc R C 1
N6 N 0.07679(16) 0.4949(2) 0.28632(15) 0.0428(8) Uani 1 1 d . C 1
H6 H 0.1192 0.4835 0.3060 0.051 Uiso 1 1 calc R C 1
N7 N 0.10871(17) 0.6509(2) 0.31676(16) 0.0470(9) Uani 1 1 d . C 1
H7 H 0.1474 0.6236 0.3360 0.056 Uiso 1 1 calc R C 1
N8 N 0.15229(18) 0.7289(3) 0.43138(15) 0.0490(9) Uani 1 1 d . C 1
H8 H 0.1272 0.6788 0.4303 0.059 Uiso 1 1 calc R C 1
N9 N 0.21954(17) 0.6682(3) 0.52360(15) 0.0466(9) Uani 1 1 d . C 1
H9 H 0.1869 0.6272 0.5173 0.056 Uiso 1 1 calc R C 1
N10 N 0.26747(19) 0.4794(3) 0.56284(16) 0.0505(9) Uani 1 1 d . C 1
H10 H 0.2459 0.4874 0.5244 0.061 Uiso 1 1 calc R C 1
N11 N 0.2095(2) 0.3339(3) 0.54621(17) 0.0551(10) Uani 1 1 d . C 1
H11 H 0.1826 0.3649 0.5147 0.066 Uiso 1 1 calc R C 1
N12 N 0.1340(4) -0.0613(4) 0.5539(3) 0.0993(18) Uani 1 1 d . C 1
N13 N 0.37423(19) 0.0550(3) 0.83880(18) 0.0601(11) Uani 1 1 d . E 1
N14 N 0.17904(17) 0.3341(3) 0.17873(15) 0.0452(9) Uani 1 1 d . F 1
C1 C 0.4963(2) 0.7439(3) 0.58414(19) 0.0476(10) Uani 1 1 d U C 1
C2 C 0.5279(2) 0.6539(3) 0.5953(2) 0.0525(11) Uani 1 1 d U C 1
H2A H 0.5730 0.6491 0.6220 0.063 Uiso 1 1 calc R C 1
C3 C 0.4929(2) 0.5699(3) 0.5670(2) 0.0517(10) Uani 1 1 d U C 1
H3A H 0.5143 0.5087 0.5748 0.062 Uiso 1 1 calc R C 1
C4 C 0.4257(2) 0.5778(3) 0.52692(18) 0.0424(9) Uani 1 1 d U C 1
C5 C 0.3950(2) 0.6706(3) 0.51678(19) 0.0480(9) Uani 1 1 d U C 1
H5A H 0.3500 0.6764 0.4900 0.058 Uiso 1 1 calc R C 1
C6 C 0.4295(2) 0.7534(3) 0.54539(19) 0.0488(10) Uani 1 1 d U C 1
H6A H 0.4083 0.8147 0.5387 0.059 Uiso 1 1 calc R C 1
C7 C 0.3955(2) 0.4009(3) 0.5106(2) 0.0503(10) Uani 1 1 d U C 1
C8 C 0.3331(2) 0.2435(3) 0.47575(18) 0.0441(9) Uani 1 1 d U C 1
C9 C 0.3848(3) 0.1780(3) 0.5075(2) 0.0575(11) Uani 1 1 d U C 1
H9A H 0.4290 0.2011 0.5260 0.069 Uiso 1 1 calc R C 1
C10 C 0.3713(3) 0.0796(3) 0.5118(2) 0.0604(12) Uani 1 1 d U C 1
H10A H 0.4065 0.0368 0.5331 0.072 Uiso 1 1 calc R C 1
C11 C 0.3062(2) 0.0440(3) 0.4849(2) 0.0531(10) Uani 1 1 d U C 1
H11A H 0.2973 -0.0225 0.4882 0.064 Uiso 1 1 calc R C 1
C12 C 0.2546(2) 0.1076(3) 0.45308(19) 0.0476(9) Uani 1 1 d U C 1
H12 H 0.2106 0.0836 0.4346 0.057 Uiso 1 1 calc R C 1
C13 C 0.2671(2) 0.2073(3) 0.44814(17) 0.0412(9) Uani 1 1 d U C 1
C14 C 0.1597(2) 0.2510(3) 0.36416(17) 0.0373(8) Uani 1 1 d U C 1
C15 C 0.05362(19) 0.3222(3) 0.29171(17) 0.0387(8) Uani 1 1 d U C 1
C16 C 0.0171(2) 0.2381(3) 0.2659(2) 0.0527(10) Uani 1 1 d U C 1
H16 H 0.0287 0.1779 0.2862 0.063 Uiso 1 1 calc R C 1
C17 C -0.0373(2) 0.2432(4) 0.2094(2) 0.0614(12) Uani 1 1 d U C 1
H17 H -0.0613 0.1864 0.1918 0.074 Uiso 1 1 calc R C 1
C18 C -0.0548(2) 0.3320(4) 0.1805(2) 0.0561(11) Uani 1 1 d U C 1
H18 H -0.0913 0.3354 0.1432 0.067 Uiso 1 1 calc R C 1
C19 C -0.0192(2) 0.4167(3) 0.20544(19) 0.0464(9) Uani 1 1 d U C 1
H19 H -0.0318 0.4766 0.1852 0.056 Uiso 1 1 calc R C 1
C20 C 0.03561(19) 0.4124(3) 0.26108(17) 0.0366(8) Uani 1 1 d U C 1
C21 C 0.0567(2) 0.5910(3) 0.28299(18) 0.0409(9) Uani 1 1 d U C 1
C22 C 0.1045(2) 0.7534(3) 0.32282(19) 0.0422(9) Uani 1 1 d U C 1
C23 C 0.0780(2) 0.8161(3) 0.2726(2) 0.0510(10) Uani 1 1 d U C 1
H23 H 0.0593 0.7896 0.2336 0.061 Uiso 1 1 calc R C 1
C24 C 0.0795(2) 0.9160(3) 0.2804(2) 0.0558(11) Uani 1 1 d U C 1
H24 H 0.0617 0.9572 0.2468 0.067 Uiso 1 1 calc R C 1
C25 C 0.1072(2) 0.9562(3) 0.3380(2) 0.0584(12) Uani 1 1 d U C 1
H25 H 0.1096 1.0244 0.3429 0.070 Uiso 1 1 calc R C 1
C26 C 0.1315(2) 0.8954(3) 0.3884(2) 0.0529(10) Uani 1 1 d U C 1
H26 H 0.1489 0.9229 0.4271 0.063 Uiso 1 1 calc R C 1
C27 C 0.1301(2) 0.7942(3) 0.38144(19) 0.0420(9) Uani 1 1 d U C 1
C28 C 0.2111(2) 0.7400(3) 0.48146(19) 0.0443(9) Uani 1 1 d U C 1
C29 C 0.2792(2) 0.6564(3) 0.57768(18) 0.0452(9) Uani 1 1 d U C 1
C30 C 0.3124(2) 0.7373(4) 0.6113(2) 0.0573(11) Uani 1 1 d U C 1
H30 H 0.2946 0.8002 0.5998 0.069 Uiso 1 1 calc R C 1
C31 C 0.3716(3) 0.7258(4) 0.6617(2) 0.0664(12) Uani 1 1 d U C 1
H31 H 0.3940 0.7804 0.6842 0.080 Uiso 1 1 calc R C 1
C32 C 0.3970(3) 0.6329(5) 0.6783(2) 0.0725(13) Uani 1 1 d U C 1
H32 H 0.4376 0.6248 0.7116 0.087 Uiso 1 1 calc R C 1
C33 C 0.3637(2) 0.5515(4) 0.6469(2) 0.0641(12) Uani 1 1 d U C 1
H33 H 0.3813 0.4889 0.6597 0.077 Uiso 1 1 calc R C 1
C34 C 0.3035(2) 0.5614(4) 0.59569(19) 0.0488(9) Uani 1 1 d U C 1
C35 C 0.2632(2) 0.3886(4) 0.5857(2) 0.0530(10) Uani 1 1 d U C 1
C36 C 0.1934(3) 0.2356(4) 0.5507(2) 0.0556(10) Uani 1 1 d U C 1
C37 C 0.2377(3) 0.1683(4) 0.5903(2) 0.0636(11) Uani 1 1 d U C 1
H37 H 0.2806 0.1885 0.6165 0.076 Uiso 1 1 calc R C 1
C38 C 0.2180(3) 0.0718(4) 0.5906(3) 0.0717(12) Uani 1 1 d U C 1
H38 H 0.2475 0.0266 0.6172 0.086 Uiso 1 1 calc R C 1
C39 C 0.1553(3) 0.0422(4) 0.5519(3) 0.0717(12) Uani 1 1 d U C 1
C40 C 0.1111(3) 0.1063(4) 0.5127(3) 0.0761(14) Uani 1 1 d U C 1
H40 H 0.0683 0.0852 0.4868 0.091 Uiso 1 1 calc R C 1
C41 C 0.1307(3) 0.2034(4) 0.5118(2) 0.0661(12) Uani 1 1 d U C 1
H41 H 0.1011 0.2475 0.4844 0.079 Uiso 1 1 calc R C 1
C42 C 0.2275(3) 0.4012(4) 0.1634(2) 0.0678(13) Uani 1 1 d U F 1
H42A H 0.2725 0.3724 0.1800 0.081 Uiso 1 1 calc R F 1
H42B H 0.2133 0.4039 0.1196 0.081 Uiso 1 1 calc R F 1
C43 C 0.2311(3) 0.5052(4) 0.1874(3) 0.0858(17) Uani 1 1 d U F 1
H43A H 0.2431 0.5032 0.2305 0.129 Uiso 1 1 calc R F 1
H43B H 0.1879 0.5366 0.1682 0.129 Uiso 1 1 calc R F 1
H43C H 0.2647 0.5418 0.1787 0.129 Uiso 1 1 calc R F 1
C44 C 0.1091(2) 0.3746(4) 0.1551(2) 0.0633(12) Uani 1 1 d U F 1
H44A H 0.1100 0.4390 0.1733 0.076 Uiso 1 1 calc R F 1
H44B H 0.0808 0.3318 0.1679 0.076 Uiso 1 1 calc R F 1
C45 C 0.0764(3) 0.3854(5) 0.0853(3) 0.0833(17) Uani 1 1 d U F 1
H45A H 0.1054 0.4243 0.0718 0.125 Uiso 1 1 calc R F 1
H45B H 0.0333 0.4174 0.0739 0.125 Uiso 1 1 calc R F 1
H45C H 0.0703 0.3212 0.0669 0.125 Uiso 1 1 calc R F 1
C46 C 0.1830(3) 0.2347(4) 0.1536(3) 0.0737(14) Uani 1 1 d U F 1
H46A H 0.2288 0.2097 0.1737 0.088 Uiso 1 1 calc R F 1
H46B H 0.1741 0.2414 0.1107 0.088 Uiso 1 1 calc R F 1
C47 C 0.1327(3) 0.1581(4) 0.1611(3) 0.0914(18) Uani 1 1 d U F 1
H47A H 0.1431 0.1476 0.2036 0.137 Uiso 1 1 calc R F 1
H47B H 0.1367 0.0968 0.1426 0.137 Uiso 1 1 calc R F 1
H47C H 0.0873 0.1826 0.1419 0.137 Uiso 1 1 calc R F 1
C48 C 0.2013(3) 0.3297(4) 0.2475(2) 0.0668(12) Uani 1 1 d U F 1
H48A H 0.1703 0.2871 0.2570 0.080 Uiso 1 1 calc R F 1
H48B H 0.1974 0.3954 0.2621 0.080 Uiso 1 1 calc R F 1
C49 C 0.2733(3) 0.2925(5) 0.2820(3) 0.0909(18) Uani 1 1 d U F 1
H49A H 0.2818 0.2371 0.2610 0.136 Uiso 1 1 calc R F 1
H49B H 0.2785 0.2728 0.3222 0.136 Uiso 1 1 calc R F 1
H49C H 0.3049 0.3443 0.2846 0.136 Uiso 1 1 calc R F 1
C50 C 0.3764(5) 0.1290(8) 0.7912(4) 0.0608(18) Uani 0.50 1 d PDU E 1
C51 C 0.3163(4) 0.2059(6) 0.7725(4) 0.1167(11) Uani 0.50 1 d PU E 1
C52 C 0.3792(5) 0.1135(8) 0.8962(5) 0.0644(19) Uani 0.50 1 d PDU E 1
C53 C 0.4420(4) 0.1736(6) 0.9224(4) 0.1167(11) Uani 0.50 1 d PU E 1
C54 C 0.4363(5) -0.0106(8) 0.8538(5) 0.0582(18) Uani 0.50 1 d PDU E 1
C55 C 0.4415(4) -0.0919(6) 0.9010(4) 0.1167(11) Uani 0.50 1 d PU E 1
C56 C 0.3088(5) -0.0049(9) 0.8172(5) 0.075(2) Uani 0.50 1 d PDU E 1
C57 C 0.3002(4) -0.0728(6) 0.7599(4) 0.1167(11) Uani 0.50 1 d PU E 1
C50A C 0.3055(7) 0.1088(11) 0.8203(7) 0.118(3) Uani 0.50 1 d PDU G 2
C51A C 0.3163(4) 0.2059(6) 0.7725(4) 0.1167(11) Uani 0.50 1 d PU G 2
C52A C 0.4360(8) 0.1092(13) 0.8575(7) 0.122(3) Uani 0.50 1 d PDU H 2
C53A C 0.4420(4) 0.1736(6) 0.9224(4) 0.1167(11) Uani 0.50 1 d PU H 2
C54A C 0.3749(8) -0.0256(13) 0.8866(7) 0.118(3) Uani 0.50 1 d PDU I 2
C55A C 0.4415(4) -0.0919(6) 0.9010(4) 0.1167(11) Uani 0.50 1 d PU I 2
C56A C 0.3695(8) -0.0053(13) 0.7792(7) 0.117(3) Uani 0.50 1 d PDU J 2
C57A C 0.3002(4) -0.0728(6) 0.7599(4) 0.1167(11) Uani 0.50 1 d PU J 2
C58 C 0.0741(6) -0.0278(8) 0.6786(6) 0.170(4) Uani 1 1 d U D .
H58A H 0.1079 -0.0766 0.6987 0.255 Uiso 1 1 calc R . .
H58B H 0.0493 -0.0475 0.6372 0.255 Uiso 1 1 calc R . .
H58C H 0.0435 -0.0219 0.6990 0.255 Uiso 1 1 calc R . .
C59 C 0.1048(5) 0.0614(7) 0.6797(4) 0.108(2) Uani 1 1 d U . .
C60 C 0.0584(5) 0.1406(7) 0.6458(5) 0.153(3) Uani 1 1 d U D .
H60A H 0.0808 0.1822 0.6268 0.230 Uiso 1 1 calc R . .
H60B H 0.0454 0.1792 0.6733 0.230 Uiso 1 1 calc R . .
H60C H 0.0188 0.1121 0.6153 0.230 Uiso 1 1 calc R . .

loop_
_atom_site_aniso_label
_atom_site_aniso_U_11
_atom_site_aniso_U_22
_atom_site_aniso_U_33
_atom_site_aniso_U_23
_atom_site_aniso_U_13
_atom_site_aniso_U_12
Cl2 0.0369(6) 0.0456(7) 0.0886(9) 0.0107(6) 0.0033(6) 0.0002(5)
Cl1 0.0495(6) 0.0508(7) 0.0466(6) -0.0003(5) 0.0090(5) -0.0060(5)
O1 0.113(4) 0.047(2) 0.105(3) -0.009(2) 0.005(3) -0.007(2)
O2 0.079(3) 0.069(3) 0.102(3) -0.009(2) -0.005(3) -0.023(2)
O3 0.071(2) 0.055(2) 0.068(2) 0.0104(18) -0.018(2) -0.0085(18)
O4 0.0559(18) 0.0323(15) 0.0426(16) -0.0044(13) 0.0111(14) 0.0026(13)
O5 0.0371(17) 0.0496(19) 0.071(2) 0.0036(16) -0.0003(16) 0.0063(14)
O6 0.055(2) 0.054(2) 0.076(2) 0.0136(18) 0.0027(18) -0.0160(17)
O7 0.077(3) 0.080(3) 0.056(2) 0.0239(19) -0.0002(19) 0.001(2)
O8 0.160(5) 0.065(3) 0.175(6) 0.029(3) 0.087(4) 0.013(3)
O9 0.158(6) 0.096(4) 0.186(6) 0.014(4) 0.050(5) -0.048(4)
O10 0.096(5) 0.455(17) 0.156(6) 0.023(8) 0.052(5) -0.013(7)
N1 0.069(3) 0.055(3) 0.055(2) -0.001(2) 0.012(2) -0.014(2)
N2 0.042(2) 0.042(2) 0.049(2) 0.0031(16) 0.0034(17) -0.0037(16)
N3 0.048(2) 0.038(2) 0.051(2) 0.0043(16) 0.0033(18) -0.0051(17)
N4 0.045(2) 0.0300(17) 0.0402(18) -0.0023(14) 0.0071(16) 0.0023(15)
N5 0.0382(18) 0.0349(18) 0.0368(17) -0.0074(14) 0.0064(15) 0.0015(15)
N6 0.0302(17) 0.0383(19) 0.048(2) -0.0020(15) 0.0021(15) 0.0010(15)
N7 0.0377(19) 0.0319(18) 0.054(2) -0.0011(16) -0.0014(17) 0.0047(15)
N8 0.050(2) 0.0382(19) 0.048(2) 0.0040(16) 0.0070(18) -0.0096(17)
N9 0.0395(19) 0.047(2) 0.0428(19) 0.0024(16) 0.0044(16) -0.0088(16)
N10 0.050(2) 0.055(2) 0.0394(19) 0.0036(17) 0.0095(17) 0.0026(18)
N11 0.060(2) 0.052(2) 0.045(2) 0.0039(18) 0.0109(19) 0.0052(19)
N12 0.129(6) 0.062(4) 0.130(5) 0.008(4) 0.075(5) -0.009(4)
N13 0.048(2) 0.082(3) 0.059(2) 0.005(2) 0.031(2) 0.001(2)
N14 0.045(2) 0.051(2) 0.048(2) 0.0013(17) 0.0264(17) 0.0040(17)
C1 0.050(2) 0.045(2) 0.044(2) -0.0001(18) 0.0149(18) -0.0104(19)
C2 0.041(2) 0.053(2) 0.054(2) -0.001(2) 0.0091(19) -0.0069(19)
C3 0.041(2) 0.047(2) 0.058(2) 0.0025(19) 0.0096(19) 0.0016(18)
C4 0.0386(19) 0.046(2) 0.0421(19) 0.0021(16) 0.0147(16) -0.0073(17)
C5 0.0404(18) 0.054(2) 0.0459(19) 0.0056(17) 0.0126(16) -0.0035(17)
C6 0.050(2) 0.046(2) 0.047(2) 0.0037(18) 0.0141(18) -0.0017(18)
C7 0.045(2) 0.049(2) 0.049(2) 0.0029(19) 0.0090(19) -0.0034(19)
C8 0.045(2) 0.040(2) 0.0414(19) -0.0012(16) 0.0110(17) 0.0000(17)
C9 0.052(2) 0.045(2) 0.058(2) 0.001(2) 0.002(2) 0.005(2)
C10 0.062(3) 0.045(2) 0.057(2) -0.002(2) 0.004(2) 0.013(2)
C11 0.066(2) 0.036(2) 0.049(2) 0.0023(18) 0.0134(19) 0.0027(19)
C12 0.053(2) 0.0400(19) 0.0462(19) -0.0004(17) 0.0158(17) -0.0015(17)
C13 0.0468(19) 0.0383(18) 0.0366(17) 0.0003(15) 0.0142(16) 0.0030(16)
C14 0.0414(19) 0.0318(18) 0.0382(18) 0.0008(16) 0.0148(16) -0.0063(16)
C15 0.0323(18) 0.0424(19) 0.0406(18) -0.0051(16) 0.0132(16) -0.0046(16)
C16 0.044(2) 0.043(2) 0.061(2) -0.0036(19) 0.0086(19) -0.0079(18)
C17 0.048(2) 0.055(2) 0.065(3) -0.014(2) 0.004(2) -0.013(2)
C18 0.044(2) 0.066(3) 0.046(2) -0.011(2) 0.0044(19) -0.005(2)
C19 0.0379(19) 0.055(2) 0.043(2) -0.0011(18) 0.0130(17) -0.0012(18)
C20 0.0315(17) 0.0413(19) 0.0388(18) -0.0066(16) 0.0154(15) -0.0026(16)
C21 0.039(2) 0.039(2) 0.0399(19) 0.0020(17) 0.0107(17) -0.0004(17)
C22 0.0359(19) 0.0342(19) 0.052(2) 0.0051(17) 0.0117(17) -0.0005(16)
C23 0.046(2) 0.046(2) 0.053(2) 0.0082(19) 0.0101(19) 0.0010(18)
C24 0.047(2) 0.043(2) 0.067(3) 0.020(2) 0.011(2) 0.0023(19)
C25 0.049(2) 0.035(2) 0.079(3) 0.008(2) 0.012(2) -0.0019(19)
C26 0.049(2) 0.037(2) 0.063(2) -0.0027(19) 0.0111(19) -0.0023(18)
C27 0.0377(19) 0.0332(19) 0.051(2) 0.0060(17) 0.0132(17) -0.0002(16)
C28 0.039(2) 0.040(2) 0.048(2) -0.0023(17) 0.0094(18) -0.0042(18)
C29 0.0366(19) 0.062(2) 0.0371(19) -0.0035(17) 0.0143(16) -0.0060(18)
C30 0.050(2) 0.065(2) 0.049(2) -0.0066(19) 0.0115(18) -0.007(2)
C31 0.054(2) 0.081(3) 0.051(2) -0.011(2) 0.006(2) -0.017(2)
C32 0.051(3) 0.097(3) 0.053(2) 0.002(2) 0.002(2) -0.009(3)
C33 0.049(2) 0.077(3) 0.054(2) 0.007(2) 0.0067(19) -0.004(2)
C34 0.0399(19) 0.064(2) 0.0409(19) 0.0026(18) 0.0141(16) 0.0001(18)
C35 0.052(2) 0.059(2) 0.047(2) 0.004(2) 0.0193(19) 0.009(2)
C36 0.066(2) 0.051(2) 0.056(2) 0.0017(19) 0.0302(19) 0.006(2)
C37 0.071(2) 0.058(2) 0.062(2) 0.008(2) 0.026(2) 0.006(2)
C38 0.085(3) 0.065(3) 0.071(2) 0.007(2) 0.036(2) 0.009(2)
C39 0.086(3) 0.063(3) 0.080(3) 0.003(2) 0.047(2) 0.002(2)
C40 0.078(3) 0.069(3) 0.081(3) 0.004(3) 0.030(2) -0.006(3)
C41 0.067(2) 0.060(2) 0.067(2) 0.003(2) 0.021(2) 0.001(2)
C42 0.064(3) 0.077(3) 0.070(3) 0.006(2) 0.034(2) -0.001(2)
C43 0.075(4) 0.067(3) 0.113(4) -0.001(3) 0.035(3) -0.014(3)
C44 0.055(2) 0.064(3) 0.070(3) -0.008(2) 0.024(2) 0.003(2)
C45 0.068(3) 0.097(4) 0.072(3) -0.007(3) 0.013(3) 0.016(3)
C46 0.075(3) 0.071(3) 0.080(3) -0.012(3) 0.035(3) 0.007(3)
C47 0.100(4) 0.062(3) 0.115(5) -0.010(3) 0.046(4) -0.012(3)
C48 0.066(3) 0.076(3) 0.064(3) 0.000(2) 0.032(2) -0.003(2)
C49 0.074(4) 0.109(4) 0.079(4) 0.023(3) 0.016(3) 0.011(3)
C50 0.062(4) 0.075(4) 0.065(4) 0.017(3) 0.046(3) 0.006(3)
C51 0.105(2) 0.104(2) 0.114(2) 0.0046(18) 0.0129(19) 0.0085(18)
C52 0.067(4) 0.080(4) 0.064(4) 0.002(3) 0.044(3) 0.020(3)
C53 0.105(2) 0.104(2) 0.114(2) 0.0046(18) 0.0129(19) 0.0085(18)
C54 0.051(3) 0.068(4) 0.072(4) 0.006(3) 0.043(3) 0.015(3)
C55 0.105(2) 0.104(2) 0.114(2) 0.0046(18) 0.0129(19) 0.0085(18)
C56 0.057(4) 0.086(4) 0.088(4) 0.014(4) 0.035(3) -0.004(4)
C57 0.105(2) 0.104(2) 0.114(2) 0.0046(18) 0.0129(19) 0.0085(18)
C50A 0.101(5) 0.123(6) 0.117(5) -0.001(5) 0.029(5) 0.017(5)
C51A 0.105(2) 0.104(2) 0.114(2) 0.0046(18) 0.0129(19) 0.0085(18)
C52A 0.104(5) 0.120(6) 0.123(5) 0.005(5) 0.023(5) -0.002(5)
C53A 0.105(2) 0.104(2) 0.114(2) 0.0046(18) 0.0129(19) 0.0085(18)
C54A 0.105(5) 0.122(6) 0.114(5) 0.016(5) 0.027(5) -0.001(5)
C55A 0.105(2) 0.104(2) 0.114(2) 0.0046(18) 0.0129(19) 0.0085(18)
C56A 0.108(5) 0.119(6) 0.116(5) 0.002(5) 0.034(5) 0.014(5)
C57A 0.105(2) 0.104(2) 0.114(2) 0.0046(18) 0.0129(19) 0.0085(18)
C58 0.172(8) 0.129(7) 0.252(10) -0.024(7) 0.129(7) 0.000(7)
C59 0.101(4) 0.123(5) 0.119(4) 0.008(4) 0.064(4) 0.004(4)
C60 0.155(7) 0.145(7) 0.190(8) 0.044(6) 0.098(6) 0.015(6)

loop_
_atom_type_symbol
_atom_type_description
_atom_type_scat_dispersion_real
_atom_type_scat_dispersion_imag
_atom_type_scat_source
C C 0.0033 0.0016 'International Tables Vol C Tables 4.2.6.8 and 6.1.1.4'
H H 0.0000 0.0000 'International Tables Vol C Tables 4.2.6.8 and 6.1.1.4'
N N 0.0061 0.0033 'International Tables Vol C Tables 4.2.6.8 and 6.1.1.4'
O O 0.0106 0.0060 'International Tables Vol C Tables 4.2.6.8 and 6.1.1.4'
Cl Cl 0.1484 0.1585 'International Tables Vol C Tables 4.2.6.8 and 6.1.1.4'

loop_
_geom_angle_atom_site_label_1
_geom_angle_atom_site_label_2
_geom_angle_atom_site_label_3
_geom_angle
O2 N1 O1 122.1(5)
O2 N1 C1 119.1(4)
O1 N1 C1 118.7(4)
C7 N2 C4 127.4(4)
C7 N3 C8 125.9(4)
C14 N4 C13 124.7(3)
C14 N5 C15 123.9(3)
C21 N6 C20 127.0(3)
C21 N7 C22 125.5(3)
C28 N8 C27 124.4(4)
C28 N9 C29 124.3(4)
C35 N10 C34 126.7(4)
C35 N11 C36 128.7(4)
O9 N12 O8 124.3(7)
O9 N12 C39 117.8(7)
O8 N12 C39 117.9(7)
C54 N13 C56 111.9(7)
C54 N13 C50 106.4(5)
C56 N13 C50 112.7(6)
C54 N13 C52 109.6(6)
C56 N13 C52 108.1(6)
C50 N13 C52 108.1(6)
C44 N14 C46 112.8(4)
C44 N14 C48 105.8(3)
C46 N14 C48 110.9(4)
C44 N14 C42 111.6(4)
C46 N14 C42 106.9(4)
C48 N14 C42 108.9(4)
C2 C1 C6 121.4(4)
C2 C1 N1 120.2(4)
C6 C1 N1 118.4(4)
C1 C2 C3 120.2(4)
C2 C3 C4 119.5(4)
N2 C4 C3 124.3(4)
N2 C4 C5 116.9(4)
C3 C4 C5 118.8(4)
C6 C5 C4 121.5(4)
C5 C6 C1 118.6(4)
O3 C7 N3 125.0(4)
O3 C7 N2 124.1(4)
N3 C7 N2 110.9(4)
C9 C8 C13 118.7(4)
C9 C8 N3 123.0(4)
C13 C8 N3 118.4(4)
C10 C9 C8 120.8(5)
C9 C10 C11 120.6(4)
C12 C11 C10 119.4(4)
C11 C12 C13 121.0(4)
C12 C13 C8 119.6(4)
C12 C13 N4 120.4(4)
C8 C13 N4 120.0(4)
O4 C14 N4 123.5(4)
O4 C14 N5 123.2(4)
N4 C14 N5 113.3(3)
C16 C15 C20 119.5(4)
C16 C15 N5 122.1(4)
C20 C15 N5 118.4(3)
C15 C16 C17 120.2(4)
C18 C17 C16 119.6(4)
C17 C18 C19 121.1(4)
C18 C19 C20 119.9(4)
C19 C20 C15 119.7(4)
C19 C20 N6 122.2(4)
C15 C20 N6 118.0(3)
O5 C21 N7 123.9(4)
O5 C21 N6 124.6(4)
N7 C21 N6 111.5(3)
C23 C22 N7 122.2(4)
C23 C22 C27 119.3(4)
N7 C22 C27 118.4(4)
C24 C23 C22 120.2(4)
C23 C24 C25 120.4(4)
C24 C25 C26 120.2(4)
C27 C26 C25 120.3(4)
C26 C27 C22 119.5(4)
C26 C27 N8 122.5(4)
C22 C27 N8 118.1(4)
O6 C28 N9 124.9(4)
O6 C28 N8 122.7(4)
N9 C28 N8 112.4(4)
C30 C29 C34 120.4(4)
C30 C29 N9 121.0(4)
C34 C29 N9 118.6(4)
C31 C30 C29 120.6(5)
C32 C31 C30 119.1(5)
C31 C32 C33 121.2(5)
C32 C33 C34 120.7(5)
C29 C34 C33 117.9(4)
C29 C34 N10 119.9(4)
C33 C34 N10 122.2(4)
O7 C35 N10 124.7(5)
O7 C35 N11 123.1(5)
N10 C35 N11 112.1(4)
C41 C36 C37 118.9(5)
C41 C36 N11 117.2(4)
C37 C36 N11 123.8(5)
C38 C37 C36 119.8(5)
C39 C38 C37 119.9(5)
C40 C39 C38 121.4(6)
C40 C39 N12 119.2(6)
C38 C39 N12 119.4(6)
C39 C40 C41 119.0(6)
C36 C41 C40 120.9(5)
C43 C42 N14 113.8(4)
N14 C44 C45 114.4(4)
N14 C46 C47 113.9(4)
N14 C48 C49 115.1(4)
N13 C50 C51 112.7(6)
C53 C52 N13 113.1(6)
N13 C54 C55 113.3(6)
N13 C56 C57 112.5(7)
O10 C59 C58 123.4(11)
O10 C59 C60 122.1(10)
C58 C59 C60 114.5(9)

loop_
_geom_bond_atom_site_label_1
_geom_bond_atom_site_label_2
_geom_bond_distance
O1 N1 1.221(6)
O2 N1 1.207(6)
O3 C7 1.210(5)
O4 C14 1.218(5)
O5 C21 1.218(5)
O6 C28 1.216(5)
O7 C35 1.218(5)
O8 N12 1.233(8)
O9 N12 1.209(8)
O10 C59 1.189(9)
N1 C1 1.459(6)
N2 C7 1.378(6)
N2 C4 1.380(5)
N3 C7 1.376(6)
N3 C8 1.410(5)
N4 C14 1.360(5)
N4 C13 1.425(5)
N5 C14 1.377(5)
N5 C15 1.409(5)
N6 C21 1.363(5)
N6 C20 1.407(5)
N7 C21 1.361(5)
N7 C22 1.403(5)
N8 C28 1.369(5)
N8 C27 1.410(5)
N9 C28 1.360(5)
N9 C29 1.430(5)
N10 C35 1.363(6)
N10 C34 1.406(6)
N11 C35 1.385(6)
N11 C36 1.391(6)
N12 C39 1.480(8)
N13 C54 1.522(10)
N13 C56 1.525(11)
N13 C50 1.529(10)
N13 C52 1.550(10)
N14 C44 1.486(6)
N14 C46 1.489(6)
N14 C48 1.524(6)
N14 C42 1.527(6)
C1 C2 1.370(6)
C1 C6 1.376(6)
C2 C3 1.385(6)
C3 C4 1.390(6)
C4 C5 1.396(6)
C5 C6 1.372(6)
C8 C9 1.392(6)
C8 C13 1.397(6)
C9 C10 1.376(7)
C10 C11 1.377(7)
C11 C12 1.376(6)
C12 C13 1.391(6)
C15 C16 1.384(6)
C15 C20 1.399(6)
C16 C17 1.401(6)
C17 C18 1.366(7)
C18 C19 1.378(6)
C19 C20 1.392(6)
C22 C23 1.397(6)
C22 C27 1.403(6)
C23 C24 1.364(6)
C24 C25 1.380(7)
C25 C26 1.381(6)
C26 C27 1.380(6)
C29 C30 1.382(6)
C29 C34 1.392(6)
C30 C31 1.379(7)
C31 C32 1.367(8)
C32 C33 1.368(7)
C33 C34 1.397(6)
C36 C41 1.375(7)
C36 C37 1.389(7)
C37 C38 1.374(7)
C38 C39 1.364(8)
C39 C40 1.356(8)
C40 C41 1.384(8)
C42 C43 1.511(8)
C44 C45 1.544(7)
C46 C47 1.556(8)
C48 C49 1.525(8)
C50 C51 1.581(12)
C52 C53 1.486(13)
C54 C55 1.548(12)
C56 C57 1.598(14)
C58 C59 1.372(11)
C59 C60 1.473(12)

loop_
_geom_hbond_atom_site_label_D
_geom_hbond_atom_site_label_H
_geom_hbond_atom_site_label_A
_geom_hbond_distance_DH
_geom_hbond_distance_HA
_geom_hbond_distance_DA
_geom_hbond_angle_DHA
N2 H2 Cl2 0.86 2.42 3.244(4) 160.7
N3 H3 Cl2 0.86 2.48 3.284(4) 155.2
N4 H4 Cl2 0.86 2.89 3.450(3) 124.7
N6 H6 Cl2 0.86 2.57 3.386(3) 158.6
N7 H7 Cl2 0.86 2.42 3.263(3) 166.6
N5 H5 Cl1 0.86 2.52 3.380(3) 175.6
N8 H8 Cl1 0.86 2.69 3.468(4) 151.9
N9 H9 Cl1 0.86 2.57 3.339(4) 149.8
N10 H10 Cl1 0.86 2.74 3.370(4) 131.6
N11 H11 Cl1 0.86 2.36 3.189(4) 160.8
